data_4341033
loop_
_publ_author_name
'Ciabatti, Iacopo'
'Femoni, Cristina'
'Hayatifar, Mohammad'
'Iapalucci, Maria Carmela'
'Ienco, Andrea'
'Longoni, Giuliano'
'Manca, Gabriele'
'Zacchini, Stefano'

_publ_section_title
;
 Octahedral co-carbide carbonyl clusters decorated by
 [AuPPh&#x2083;]&#x207A; fragments: synthesis, structural isomerism, and
 aurophilic interactions of
 Co&#x2086;C(CO)&#x2081;&#x2082;(AuPPh&#x2083;)&#x2084;.
;
_journal_issue 18
_journal_name_full 'Inorganic chemistry'
_journal_page_first 9761
_journal_page_last 9770
_journal_paper_doi 10.1021/ic501346a
_journal_volume 53
_journal_year 2014
_chemical_formula_sum 'C85 H60 Au4 Co6 O12 P4'
_chemical_formula_weight 2538.66
_chemical_name_systematic
; 
 ? 
;
_space_group_IT_number 148
_symmetry_cell_setting trigonal
_symmetry_space_group_name_Hall '-R 3'
_symmetry_space_group_name_H-M 'R -3 :H'
_atom_sites_solution_hydrogens geom
_atom_sites_solution_primary direct
_atom_sites_solution_secondary difmap
_audit_creation_method SHELXL-97
_cell_angle_alpha 90.00
_cell_angle_beta 90.00
_cell_angle_gamma 120.00
_cell_formula_units_Z 6
_cell_length_a 22.678(11)
_cell_length_b 22.678(11)
_cell_length_c 27.587(13)
_cell_measurement_reflns_used 9241
_cell_measurement_temperature 295(2)
_cell_measurement_theta_max 28.3465
_cell_measurement_theta_min 2.2015
_cell_volume 12287(10)
_computing_cell_refinement 'APEX2 (Bruker AXS, 2006)'
_computing_data_collection 'APEX2 (Bruker AXS, 2006)'
_computing_data_reduction 'SAINT (Bruker AXS, 2004)'
_computing_molecular_graphics 'SCHAKAL99 (Keller, 1999)'
_computing_publication_material 'XCIF (Bruker AXS, 2001)'
_computing_structure_refinement 'SHELXL-97 (Sheldrick, 1997)'
_computing_structure_solution 'SHELXS-97 (Sheldrick, 1990)'
_diffrn_ambient_temperature 295(2)
_diffrn_measured_fraction_theta_full 1.000
_diffrn_measured_fraction_theta_max 1.000
_diffrn_measurement_device_type 'CCD area detector'
_diffrn_measurement_method 'phi and omega scans'
_diffrn_radiation_monochromator graphite
_diffrn_radiation_source 'fine-focus sealed tube'
_diffrn_radiation_type MoK\a
_diffrn_radiation_wavelength 0.71073
_diffrn_reflns_av_R_equivalents 0.0433
_diffrn_reflns_av_unetI/netI 0.0234
_diffrn_reflns_limit_h_max 27
_diffrn_reflns_limit_h_min -27
_diffrn_reflns_limit_k_max 27
_diffrn_reflns_limit_k_min -27
_diffrn_reflns_limit_l_max 34
_diffrn_reflns_limit_l_min -33
_diffrn_reflns_number 42591
_diffrn_reflns_theta_full 26.00
_diffrn_reflns_theta_max 26.00
_diffrn_reflns_theta_min 1.27
_exptl_absorpt_coefficient_mu 8.453
_exptl_absorpt_correction_T_max 0.4062
_exptl_absorpt_correction_T_min 0.2698
_exptl_absorpt_correction_type empirical
_exptl_absorpt_process_details
;
 Data were corrected for Lorentz polarization and absorption
 effects (empirical absorption corrections SADABS).
 R(int) = 0.1482 (selected reflections only, before parameter refinement)
 R(int) = 0.0601 (selected reflections only, after parameter refinement)
;
_exptl_crystal_colour black
_exptl_crystal_density_diffrn 2.059
_exptl_crystal_density_method 'not measured'
_exptl_crystal_description prism
_exptl_crystal_F_000 7224
_exptl_crystal_size_max 0.21
_exptl_crystal_size_mid 0.18
_exptl_crystal_size_min 0.13
_refine_diff_density_max 1.634
_refine_diff_density_min -0.693
_refine_diff_density_rms 0.104
_refine_ls_extinction_method none
_refine_ls_goodness_of_fit_ref 1.076
_refine_ls_hydrogen_treatment constr
_refine_ls_matrix_type full
_refine_ls_number_parameters 334
_refine_ls_number_reflns 5378
_refine_ls_number_restraints 180
_refine_ls_restrained_S_all 1.095
_refine_ls_R_factor_all 0.0291
_refine_ls_R_factor_gt 0.0247
_refine_ls_shift/su_max 0.002
_refine_ls_shift/su_mean 0.000
_refine_ls_structure_factor_coef Fsqd
_refine_ls_weighting_details 'calc w=1/[\s^2^(Fo^2^)+(0.0333P)^2^+40.8871P] where P=(Fo^2^+2Fc^2^)/3'
_refine_ls_weighting_scheme calc
_refine_ls_wR_factor_gt 0.0645
_refine_ls_wR_factor_ref 0.0666
_reflns_number_gt 4805
_reflns_number_total 5378
_reflns_threshold_expression >2sigma(I)
_cod_data_source_file ic501346a_si_002.cif
_cod_data_source_block I
_cod_depositor_comments 'Adding full bibliography for 4341033--4341037.cif.'
_cod_original_sg_symbol_H-M R-3
_cod_database_code 4341033

loop_
_symmetry_equiv_pos_as_xyz
'x, y, z'
'-y, x-y, z'
'-x+y, -x, z'
'x+2/3, y+1/3, z+1/3'
'-y+2/3, x-y+1/3, z+1/3'
'-x+y+2/3, -x+1/3, z+1/3'
'x+1/3, y+2/3, z+2/3'
'-y+1/3, x-y+2/3, z+2/3'
'-x+y+1/3, -x+2/3, z+2/3'
'-x, -y, -z'
'y, -x+y, -z'
'x-y, x, -z'
'-x+2/3, -y+1/3, -z+1/3'
'y+2/3, -x+y+1/3, -z+1/3'
'x-y+2/3, x+1/3, -z+1/3'
'-x+1/3, -y+2/3, -z+2/3'
'y+1/3, -x+y+2/3, -z+2/3'
'x-y+1/3, x+2/3, -z+2/3'

loop_
_atom_site_label
_atom_site_type_symbol
_atom_site_fract_x
_atom_site_fract_y
_atom_site_fract_z
_atom_site_U_iso_or_equiv
_atom_site_adp_type
_atom_site_occupancy
_atom_site_symmetry_multiplicity
_atom_site_calc_flag
_atom_site_refinement_flags
Au1 Au 0.6667 0.3333 0.059357(9) 0.03251(8) Uani 1 3 d S
Au2 Au 0.771890(8) 0.309629(9) 0.095159(6) 0.04033(7) Uani 1 1 d .
Co1 Co 0.74191(2) 0.39868(2) 0.142066(18) 0.02911(12) Uani 1 1 d .
Co2 Co 0.72328(3) 0.31588(3) 0.217128(19) 0.03623(13) Uani 1 1 d .
C1 C 0.6667 0.3333 0.1758(2) 0.0291(13) Uani 1 3 d S
C2 C 0.7005(3) 0.2686(3) 0.27188(17) 0.0543(12) Uani 1 1 d U
C3 C 0.8136(3) 0.3644(3) 0.2210(2) 0.0590(13) Uani 1 1 d U
C4 C 0.7651(2) 0.4754(2) 0.18147(16) 0.0458(10) Uani 1 1 d U
C5 C 0.8167(2) 0.4468(2) 0.10828(18) 0.0459(10) Uani 1 1 d U
O2 O 0.6888(3) 0.2346(3) 0.30499(15) 0.0889(14) Uani 1 1 d U
O3 O 0.8699(2) 0.3952(3) 0.22699(18) 0.0953(15) Uani 1 1 d U
O4 O 0.8050(2) 0.53204(18) 0.18756(14) 0.0736(11) Uani 1 1 d U
O5 O 0.8663(2) 0.4824(2) 0.08926(17) 0.0817(13) Uani 1 1 d U
P1 P 0.6667 0.3333 -0.02497(7) 0.0367(4) Uani 1 3 d S
P2 P 0.86043(5) 0.29785(6) 0.06725(4) 0.0407(3) Uani 1 1 d .
C11 C 0.6993(2) 0.2814(2) -0.05296(16) 0.0442(10) Uani 1 1 d U
C12 C 0.6916(3) 0.2257(3) -0.0281(2) 0.0569(12) Uani 1 1 d U
H12 H 0.6720 0.2160 0.0026 0.068 Uiso 1 1 calc R
C13 C 0.7127(3) 0.1840(3) -0.0485(3) 0.0734(15) Uani 1 1 d U
H13 H 0.7061 0.1455 -0.0318 0.088 Uiso 1 1 calc R
C14 C 0.7432(3) 0.1987(4) -0.0928(3) 0.0823(17) Uani 1 1 d U
H14 H 0.7572 0.1702 -0.1064 0.099 Uiso 1 1 calc R
C15 C 0.7532(3) 0.2558(4) -0.1175(2) 0.0790(16) Uani 1 1 d U
H15 H 0.7750 0.2664 -0.1475 0.095 Uiso 1 1 calc R
C16 C 0.7314(3) 0.2965(3) -0.09806(19) 0.0628(13) Uani 1 1 d U
H16 H 0.7378 0.3348 -0.1150 0.075 Uiso 1 1 calc R
C17 C 0.9050(2) 0.3526(2) 0.01581(17) 0.0431(10) Uani 1 1 d U
C18 C 0.8743(3) 0.3797(3) -0.01094(19) 0.0556(12) Uani 1 1 d U
H18 H 0.8298 0.3685 -0.0039 0.067 Uiso 1 1 calc R
C19 C 0.9088(3) 0.4241(3) -0.0490(2) 0.0694(14) Uani 1 1 d U
H19 H 0.8871 0.4420 -0.0675 0.083 Uiso 1 1 calc R
C20 C 0.9742(3) 0.4412(3) -0.0588(2) 0.0674(14) Uani 1 1 d U
H20 H 0.9978 0.4716 -0.0838 0.081 Uiso 1 1 calc R
C21 C 1.0053(3) 0.4139(3) -0.0322(2) 0.0740(16) Uani 1 1 d U
H21 H 1.0496 0.4248 -0.0395 0.089 Uiso 1 1 calc R
C22 C 0.9715(3) 0.3706(3) 0.0050(2) 0.0661(14) Uani 1 1 d U
H22 H 0.9935 0.3530 0.0234 0.079 Uiso 1 1 calc R
C23 C 0.8382(2) 0.2115(2) 0.05029(19) 0.0489(11) Uani 1 1 d U
C24 C 0.8597(3) 0.1960(3) 0.0080(2) 0.0699(15) Uani 1 1 d U
H24 H 0.8865 0.2303 -0.0138 0.084 Uiso 1 1 calc R
C25 C 0.8412(4) 0.1284(3) -0.0020(3) 0.0851(18) Uani 1 1 d U
H25 H 0.8556 0.1178 -0.0306 0.102 Uiso 1 1 calc R
C26 C 0.8027(4) 0.0784(3) 0.0297(3) 0.0859(18) Uani 1 1 d U
H26 H 0.7909 0.0337 0.0228 0.103 Uiso 1 1 calc R
C27 C 0.7808(3) 0.0929(3) 0.0719(3) 0.0850(18) Uani 1 1 d U
H27 H 0.7544 0.0583 0.0937 0.102 Uiso 1 1 calc R
C28 C 0.7983(3) 0.1589(3) 0.0816(2) 0.0689(15) Uani 1 1 d U
H28 H 0.7828 0.1686 0.1100 0.083 Uiso 1 1 calc R
C29 C 0.9284(2) 0.3240(3) 0.11197(18) 0.0496(11) Uani 1 1 d U
C30 C 0.9608(3) 0.2870(3) 0.1217(2) 0.0723(15) Uani 1 1 d U
H30 H 0.9463 0.2451 0.1069 0.087 Uiso 1 1 calc R
C31 C 1.0155(3) 0.3138(4) 0.1541(3) 0.0896(19) Uani 1 1 d U
H31 H 1.0377 0.2897 0.1611 0.107 Uiso 1 1 calc R
C32 C 1.0362(4) 0.3745(4) 0.1752(3) 0.093(2) Uani 1 1 d U
H32 H 1.0734 0.3923 0.1960 0.111 Uiso 1 1 calc R
C33 C 1.0037(3) 0.4107(4) 0.1667(3) 0.091(2) Uani 1 1 d U
H33 H 1.0180 0.4520 0.1823 0.109 Uiso 1 1 calc R
C34 C 0.9504(3) 0.3856(3) 0.1353(2) 0.0707(15) Uani 1 1 d U
H34 H 0.9284 0.4102 0.1295 0.085 Uiso 1 1 calc R

loop_
_atom_site_aniso_label
_atom_site_aniso_U_11
_atom_site_aniso_U_22
_atom_site_aniso_U_33
_atom_site_aniso_U_23
_atom_site_aniso_U_13
_atom_site_aniso_U_12
Au1 0.03540(10) 0.03540(10) 0.02674(14) 0.000 0.000 0.01770(5)
Au2 0.03488(10) 0.04926(11) 0.04298(11) 0.00318(7) 0.00655(6) 0.02562(8)
Co1 0.0278(3) 0.0282(3) 0.0296(3) 0.0008(2) 0.00042(19) 0.0127(2)
Co2 0.0387(3) 0.0426(3) 0.0303(3) 0.0021(2) -0.0040(2) 0.0224(3)
C1 0.029(2) 0.029(2) 0.029(3) 0.000 0.000 0.0145(10)
C2 0.065(3) 0.066(3) 0.038(3) 0.005(2) -0.001(2) 0.037(3)
C3 0.044(3) 0.071(3) 0.057(3) -0.015(3) -0.008(2) 0.025(3)
C4 0.048(3) 0.038(2) 0.041(2) -0.0044(19) -0.0045(19) 0.013(2)
C5 0.039(2) 0.041(2) 0.051(3) 0.004(2) 0.004(2) 0.015(2)
O2 0.113(4) 0.110(3) 0.051(2) 0.032(2) 0.009(2) 0.061(3)
O3 0.048(2) 0.117(4) 0.097(3) -0.024(3) -0.013(2) 0.023(2)
O4 0.077(3) 0.043(2) 0.063(2) -0.0133(17) 0.003(2) 0.0017(19)
O5 0.052(2) 0.064(2) 0.108(3) 0.022(2) 0.036(2) 0.0131(19)
P1 0.0408(6) 0.0408(6) 0.0286(9) 0.000 0.000 0.0204(3)
P2 0.0333(5) 0.0433(6) 0.0488(7) 0.0044(5) 0.0074(5) 0.0216(5)
C11 0.046(2) 0.051(2) 0.038(2) -0.0056(19) -0.0011(18) 0.027(2)
C12 0.058(3) 0.052(3) 0.062(3) -0.001(2) 0.008(2) 0.028(2)
C13 0.079(4) 0.058(3) 0.093(4) -0.001(3) 0.007(3) 0.041(3)
C14 0.087(4) 0.085(4) 0.092(4) -0.022(3) 0.006(3) 0.056(3)
C15 0.088(4) 0.101(4) 0.062(3) -0.012(3) 0.016(3) 0.057(3)
C16 0.077(3) 0.080(3) 0.045(3) -0.002(2) 0.007(2) 0.050(3)
C17 0.036(2) 0.044(2) 0.049(2) 0.0045(19) 0.0073(18) 0.0194(18)
C18 0.048(3) 0.066(3) 0.055(3) 0.012(2) 0.010(2) 0.031(2)
C19 0.073(3) 0.077(3) 0.065(3) 0.020(3) 0.011(3) 0.042(3)
C20 0.067(3) 0.066(3) 0.059(3) 0.016(3) 0.022(3) 0.026(3)
C21 0.049(3) 0.086(4) 0.078(4) 0.023(3) 0.024(3) 0.027(3)
C22 0.047(3) 0.082(3) 0.068(3) 0.025(3) 0.016(2) 0.032(3)
C23 0.040(2) 0.048(2) 0.066(3) 0.000(2) 0.007(2) 0.028(2)
C24 0.067(3) 0.065(3) 0.082(4) -0.005(3) 0.017(3) 0.036(3)
C25 0.094(4) 0.075(4) 0.096(4) -0.013(3) 0.021(3) 0.049(3)
C26 0.087(4) 0.057(3) 0.118(5) -0.010(3) 0.012(4) 0.039(3)
C27 0.086(4) 0.051(3) 0.113(5) 0.006(3) 0.023(4) 0.031(3)
C28 0.069(3) 0.050(3) 0.086(4) 0.004(3) 0.024(3) 0.028(3)
C29 0.038(2) 0.055(3) 0.056(3) 0.012(2) 0.005(2) 0.023(2)
C30 0.062(3) 0.070(3) 0.092(4) 0.016(3) -0.011(3) 0.038(3)
C31 0.075(4) 0.091(4) 0.107(5) 0.023(4) -0.025(3) 0.044(3)
C32 0.070(3) 0.099(4) 0.092(4) 0.013(3) -0.026(3) 0.030(3)
C33 0.073(4) 0.087(4) 0.092(4) -0.009(3) -0.022(3) 0.024(3)
C34 0.057(3) 0.071(3) 0.084(4) -0.007(3) -0.014(3) 0.031(3)

loop_
_atom_type_symbol
_atom_type_description
_atom_type_scat_dispersion_real
_atom_type_scat_dispersion_imag
_atom_type_scat_source
C C 0.0033 0.0016 'International Tables Vol C Tables 4.2.6.8 and 6.1.1.4'
H H 0.0000 0.0000 'International Tables Vol C Tables 4.2.6.8 and 6.1.1.4'
O O 0.0106 0.0060 'International Tables Vol C Tables 4.2.6.8 and 6.1.1.4'
P P 0.1023 0.0942 'International Tables Vol C Tables 4.2.6.8 and 6.1.1.4'
Co Co 0.3494 0.9721 'International Tables Vol C Tables 4.2.6.8 and 6.1.1.4'
Au Au -2.0133 8.8022 'International Tables Vol C Tables 4.2.6.8 and 6.1.1.4'

loop_
_geom_angle_atom_site_label_1
_geom_angle_atom_site_label_2
_geom_angle_atom_site_label_3
_geom_angle
_geom_angle_site_symmetry_1
_geom_angle_site_symmetry_3
P1 Au1 Co1 144.86(2) . 3_665
P1 Au1 Co1 144.86(2) . .
Co1 Au1 Co1 59.80(3) 3_665 .
P1 Au1 Co1 144.86(2) . 2_655
Co1 Au1 Co1 59.80(3) 3_665 2_655
Co1 Au1 Co1 59.80(3) . 2_655
P1 Au1 Au2 110.123(14) . .
Co1 Au1 Au2 54.858(12) 3_665 .
Co1 Au1 Au2 58.212(13) . .
Co1 Au1 Au2 104.97(3) 2_655 .
P1 Au1 Au2 110.123(14) . 3_665
Co1 Au1 Au2 58.212(13) 3_665 3_665
Co1 Au1 Au2 104.97(3) . 3_665
Co1 Au1 Au2 54.858(12) 2_655 3_665
Au2 Au1 Au2 108.811(14) . 3_665
P1 Au1 Au2 110.123(13) . 2_655
Co1 Au1 Au2 104.97(3) 3_665 2_655
Co1 Au1 Au2 54.858(12) . 2_655
Co1 Au1 Au2 58.212(13) 2_655 2_655
Au2 Au1 Au2 108.811(14) . 2_655
Au2 Au1 Au2 108.811(14) 3_665 2_655
P2 Au2 Co1 148.75(3) . 3_665
P2 Au2 Co1 142.80(3) . .
Co1 Au2 Co1 62.41(2) 3_665 .
P2 Au2 Au1 140.03(4) . .
Co1 Au2 Au1 61.00(3) 3_665 .
Co1 Au2 Au1 59.43(2) . .
C5 Co1 C1 168.18(16) . .
C5 Co1 C4 89.8(2) . .
C1 Co1 C4 99.66(19) . .
C5 Co1 Co2 140.22(16) . 2_655
C1 Co1 Co2 48.82(13) . 2_655
C4 Co1 Co2 50.85(14) . 2_655
C5 Co1 Au2 87.32(15) . 2_655
C1 Co1 Au2 101.70(8) . 2_655
C4 Co1 Au2 76.79(15) . 2_655
Co2 Co1 Au2 88.27(4) 2_655 2_655
C5 Co1 Co2 127.59(16) . .
C1 Co1 Co2 45.10(12) . .
C4 Co1 Co2 94.26(15) . .
Co2 Co1 Co2 60.85(4) 2_655 .
Au2 Co1 Co2 144.33(2) 2_655 .
C5 Co1 Au2 72.00(15) . .
C1 Co1 Au2 96.64(8) . .
C4 Co1 Au2 152.68(15) . .
Co2 Co1 Au2 140.81(2) 2_655 .
Au2 Co1 Au2 121.01(4) 2_655 .
Co2 Co1 Au2 81.94(4) . .
C5 Co1 Co1 144.40(16) . 2_655
C1 Co1 Co1 41.47(11) . 2_655
C4 Co1 Co1 98.29(15) . 2_655
Co2 Co1 Co1 60.67(2) 2_655 2_655
Au2 Co1 Co1 61.36(2) 2_655 2_655
Co2 Co1 Co1 86.549(16) . 2_655
Au2 Co1 Co1 108.413(17) . 2_655
C5 Co1 Co1 127.85(15) . 3_665
C1 Co1 Co1 41.47(11) . 3_665
C4 Co1 Co1 140.29(14) . 3_665
Co2 Co1 Co1 89.984(16) 2_655 3_665
Au2 Co1 Co1 112.795(17) 2_655 3_665
Co2 Co1 Co1 54.67(2) . 3_665
Au2 Co1 Co1 56.223(19) . 3_665
Co1 Co1 Co1 60.0 2_655 3_665
C5 Co1 Au1 92.30(16) . .
C1 Co1 Au1 84.95(17) . .
C4 Co1 Au1 140.72(15) . .
Co2 Co1 Au1 120.77(4) 2_655 .
Au2 Co1 Au1 64.14(2) 2_655 .
Co2 Co1 Au1 114.77(4) . .
Au2 Co1 Au1 62.358(19) . .
Co1 Co1 Au1 60.102(17) 2_655 .
Co1 Co1 Au1 60.102(17) 3_665 .
C2 Co2 C3 102.7(3) . .
C2 Co2 C1 127.9(2) . .
C3 Co2 C1 126.6(2) . .
C2 Co2 C4 89.9(2) . 3_665
C3 Co2 C4 101.3(2) . 3_665
C1 Co2 C4 95.32(17) . 3_665
C2 Co2 Co1 118.00(18) . 3_665
C3 Co2 Co1 125.31(17) . 3_665
C1 Co2 Co1 47.31(11) . 3_665
C4 Co2 Co1 48.02(13) 3_665 3_665
C2 Co2 Co2 81.83(17) . 3_665
C3 Co2 Co2 164.14(18) . 3_665
C1 Co2 Co2 46.14(11) . 3_665
C4 Co2 Co2 93.85(15) 3_665 3_665
Co1 Co2 Co2 62.81(2) 3_665 3_665
C2 Co2 Co2 111.45(17) . 2_655
C3 Co2 Co2 104.48(19) . 2_655
C1 Co2 Co2 46.14(11) . 2_655
C4 Co2 Co2 141.42(13) 3_665 2_655
Co1 Co2 Co2 93.444(17) 3_665 2_655
Co2 Co2 Co2 60.0 3_665 2_655
C2 Co2 Co1 167.69(17) . .
C3 Co2 Co1 83.32(19) . .
C1 Co2 Co1 43.76(10) . .
C4 Co2 Co1 99.47(13) 3_665 .
Co1 Co2 Co1 64.67(4) 3_665 .
Co2 Co2 Co1 89.595(16) 3_665 .
Co2 Co2 Co1 56.35(2) 2_655 .
Co1 C1 Co1 97.1(2) 3_665 .
Co1 C1 Co1 97.1(2) 3_665 2_655
Co1 C1 Co1 97.1(2) . 2_655
Co1 C1 Co2 83.87(4) 3_665 .
Co1 C1 Co2 91.14(4) . .
Co1 C1 Co2 171.6(3) 2_655 .
Co1 C1 Co2 91.14(4) 3_665 3_665
Co1 C1 Co2 171.6(3) . 3_665
Co1 C1 Co2 83.87(4) 2_655 3_665
Co2 C1 Co2 87.7(2) . 3_665
Co1 C1 Co2 171.6(3) 3_665 2_655
Co1 C1 Co2 83.87(4) . 2_655
Co1 C1 Co2 91.14(4) 2_655 2_655
Co2 C1 Co2 87.7(2) . 2_655
Co2 C1 Co2 87.7(2) 3_665 2_655
O2 C2 Co2 172.9(5) . .
O3 C3 Co2 174.9(5) . .
O4 C4 Co1 144.1(4) . .
O4 C4 Co2 134.7(4) . 2_655
Co1 C4 Co2 81.13(17) . 2_655
O5 C5 Co1 174.0(5) . .
C11 P1 C11 103.73(17) . 2_655
C11 P1 C11 103.73(17) . 3_665
C11 P1 C11 103.73(17) 2_655 3_665
C11 P1 Au1 114.74(15) . .
C11 P1 Au1 114.74(15) 2_655 .
C11 P1 Au1 114.74(15) 3_665 .
C23 P2 C17 107.1(2) . .
C23 P2 C29 104.9(2) . .
C17 P2 C29 102.4(2) . .
C23 P2 Au2 115.11(15) . .
C17 P2 Au2 113.73(15) . .
C29 P2 Au2 112.49(17) . .
C12 C11 C16 118.9(5) . .
C12 C11 P1 118.2(4) . .
C16 C11 P1 122.9(4) . .
C11 C12 C13 120.2(5) . .
C11 C12 H12 119.9 . .
C13 C12 H12 119.9 . .
C14 C13 C12 120.4(6) . .
C14 C13 H13 119.8 . .
C12 C13 H13 119.8 . .
C13 C14 C15 120.0(6) . .
C13 C14 H14 120.0 . .
C15 C14 H14 120.0 . .
C16 C15 C14 119.9(6) . .
C16 C15 H15 120.1 . .
C14 C15 H15 120.1 . .
C15 C16 C11 120.5(6) . .
C15 C16 H16 119.7 . .
C11 C16 H16 119.7 . .
C18 C17 C22 118.7(4) . .
C18 C17 P2 119.9(3) . .
C22 C17 P2 121.3(4) . .
C17 C18 C19 120.6(5) . .
C17 C18 H18 119.7 . .
C19 C18 H18 119.7 . .
C20 C19 C18 119.6(5) . .
C20 C19 H19 120.2 . .
C18 C19 H19 120.2 . .
C19 C20 C21 120.0(5) . .
C19 C20 H20 120.0 . .
C21 C20 H20 120.0 . .
C22 C21 C20 120.2(5) . .
C22 C21 H21 119.9 . .
C20 C21 H21 119.9 . .
C21 C22 C17 120.8(5) . .
C21 C22 H22 119.6 . .
C17 C22 H22 119.6 . .
C24 C23 C28 118.2(5) . .
C24 C23 P2 123.3(4) . .
C28 C23 P2 118.5(4) . .
C23 C24 C25 119.8(6) . .
C23 C24 H24 120.1 . .
C25 C24 H24 120.1 . .
C26 C25 C24 120.4(6) . .
C26 C25 H25 119.8 . .
C24 C25 H25 119.8 . .
C25 C26 C27 120.7(6) . .
C25 C26 H26 119.7 . .
C27 C26 H26 119.7 . .
C26 C27 C28 119.1(6) . .
C26 C27 H27 120.4 . .
C28 C27 H27 120.4 . .
C27 C28 C23 121.8(6) . .
C27 C28 H28 119.1 . .
C23 C28 H28 119.1 . .
C34 C29 C30 119.2(5) . .
C34 C29 P2 117.4(4) . .
C30 C29 P2 123.3(5) . .
C29 C30 C31 118.9(6) . .
C29 C30 H30 120.6 . .
C31 C30 H30 120.6 . .
C32 C31 C30 120.1(6) . .
C32 C31 H31 120.0 . .
C30 C31 H31 120.0 . .
C31 C32 C33 121.5(7) . .
C31 C32 H32 119.2 . .
C33 C32 H32 119.2 . .
C34 C33 C32 119.5(7) . .
C34 C33 H33 120.3 . .
C32 C33 H33 120.3 . .
C33 C34 C29 120.9(6) . .
C33 C34 H34 119.6 . .
C29 C34 H34 119.6 . .

loop_
_geom_bond_atom_site_label_1
_geom_bond_atom_site_label_2
_geom_bond_distance
_geom_bond_site_symmetry_2
Au1 P1 2.326(2) .
Au1 Co1 2.7902(11) 3_665
Au1 Co1 2.7902(11) .
Au1 Co1 2.7902(11) 2_655
Au1 Au2 2.8708(12) .
Au1 Au2 2.8708(12) 3_665
Au1 Au2 2.8708(12) 2_655
Au2 P2 2.2874(14) .
Au2 Co1 2.6087(11) 3_665
Au2 Co1 2.7546(12) .
Co1 C5 1.756(5) .
Co1 C1 1.856(3) .
Co1 C4 1.889(5) .
Co1 Co2 2.5108(12) 2_655
Co1 Au2 2.6087(11) 2_655
Co1 Co2 2.6830(12) .
Co1 Co1 2.7816(16) 2_655
Co1 Co1 2.7816(16) 3_665
Co2 C2 1.773(5) .
Co2 C3 1.780(5) .
Co2 C1 1.901(4) .
Co2 C4 1.971(5) 3_665
Co2 Co1 2.5108(12) 3_665
Co2 Co2 2.6342(16) 3_665
Co2 Co2 2.6342(16) 2_655
C1 Co1 1.856(3) 3_665
C1 Co1 1.856(3) 2_655
C1 Co2 1.901(4) 3_665
C1 Co2 1.901(4) 2_655
C2 O2 1.138(6) .
C3 O3 1.118(6) .
C4 O4 1.156(5) .
C4 Co2 1.971(5) 2_655
C5 O5 1.133(6) .
P1 C11 1.845(4) .
P1 C11 1.845(5) 2_655
P1 C11 1.845(4) 3_665
P2 C23 1.822(5) .
P2 C17 1.822(5) .
P2 C29 1.827(5) .
C11 C12 1.370(7) .
C11 C16 1.395(7) .
C12 C13 1.374(7) .
C12 H12 0.9300 .
C13 C14 1.362(9) .
C13 H13 0.9300 .
C14 C15 1.376(10) .
C14 H14 0.9300 .
C15 C16 1.359(8) .
C15 H15 0.9300 .
C16 H16 0.9300 .
C17 C18 1.354(7) .
C17 C22 1.385(7) .
C18 C19 1.392(7) .
C18 H18 0.9300 .
C19 C20 1.361(8) .
C19 H19 0.9300 .
C20 C21 1.362(8) .
C20 H20 0.9300 .
C21 C22 1.362(7) .
C21 H21 0.9300 .
C22 H22 0.9300 .
C23 C24 1.377(7) .
C23 C28 1.381(7) .
C24 C25 1.400(8) .
C24 H24 0.9300 .
C25 C26 1.349(9) .
C25 H25 0.9300 .
C26 C27 1.368(9) .
C26 H26 0.9300 .
C27 C28 1.371(8) .
C27 H27 0.9300 .
C28 H28 0.9300 .
C29 C34 1.386(8) .
C29 C30 1.389(7) .
C30 C31 1.399(8) .
C30 H30 0.9300 .
C31 C32 1.344(10) .
C31 H31 0.9300 .
C32 C33 1.368(10) .
C32 H32 0.9300 .
C33 C34 1.360(8) .
C33 H33 0.9300 .
C34 H34 0.9300 .

loop_
_geom_torsion_atom_site_label_1
_geom_torsion_atom_site_label_2
_geom_torsion_atom_site_label_3
_geom_torsion_atom_site_label_4
_geom_torsion
_geom_torsion_site_symmetry_1
_geom_torsion_site_symmetry_4
P1 Au1 Au2 P2 5.55(5) . .
Co1 Au1 Au2 P2 149.36(5) 3_665 .
Co1 Au1 Au2 P2 -137.35(5) . .
Co1 Au1 Au2 P2 -176.24(5) 2_655 .
Au2 Au1 Au2 P2 126.34(5) 3_665 .
Au2 Au1 Au2 P2 -115.25(5) 2_655 .
P1 Au1 Au2 Co1 -143.82(2) . 3_665
Co1 Au1 Au2 Co1 73.29(4) . 3_665
Co1 Au1 Au2 Co1 34.40(2) 2_655 3_665
Au2 Au1 Au2 Co1 -23.026(14) 3_665 3_665
Au2 Au1 Au2 Co1 95.39(3) 2_655 3_665
P1 Au1 Au2 Co1 142.89(2) . .
Co1 Au1 Au2 Co1 -73.29(4) 3_665 .
Co1 Au1 Au2 Co1 -38.89(2) 2_655 .
Au2 Au1 Au2 Co1 -96.32(3) 3_665 .
Au2 Au1 Au2 Co1 22.104(14) 2_655 .
P2 Au2 Co1 C5 31.38(17) . .
Co1 Au2 Co1 C5 -173.51(17) 3_665 .
Au1 Au2 Co1 C5 -102.58(17) . .
P2 Au2 Co1 C1 -145.31(16) . .
Co1 Au2 Co1 C1 9.80(15) 3_665 .
Au1 Au2 Co1 C1 80.74(15) . .
P2 Au2 Co1 C4 -18.9(3) . .
Co1 Au2 Co1 C4 136.2(3) 3_665 .
Au1 Au2 Co1 C4 -152.9(3) . .
P2 Au2 Co1 Co2 -120.29(6) . 2_655
Co1 Au2 Co1 Co2 34.82(4) 3_665 2_655
Au1 Au2 Co1 Co2 105.75(5) . 2_655
P2 Au2 Co1 Au2 106.74(5) . 2_655
Co1 Au2 Co1 Au2 -98.15(3) 3_665 2_655
Au1 Au2 Co1 Au2 -27.215(17) . 2_655
P2 Au2 Co1 Co2 -102.55(6) . .
Co1 Au2 Co1 Co2 52.558(19) 3_665 .
Au1 Au2 Co1 Co2 123.49(3) . .
P2 Au2 Co1 Co1 173.84(5) . 2_655
Co1 Au2 Co1 Co1 -31.056(18) 3_665 2_655
Au1 Au2 Co1 Co1 39.879(15) . 2_655
P2 Au2 Co1 Co1 -155.11(6) . 3_665
Au1 Au2 Co1 Co1 70.93(3) . 3_665
P2 Au2 Co1 Au1 133.96(5) . .
Co1 Au2 Co1 Au1 -70.93(3) 3_665 .
P1 Au1 Co1 C5 -11.51(15) . .
Co1 Au1 Co1 C5 133.26(15) 3_665 .
Co1 Au1 Co1 C5 -156.29(15) 2_655 .
Au2 Au1 Co1 C5 68.27(15) . .
Au2 Au1 Co1 C5 171.39(15) 3_665 .
Au2 Au1 Co1 C5 -85.90(15) 2_655 .
P1 Au1 Co1 C1 180.0 . .
Co1 Au1 Co1 C1 -35.223(7) 3_665 .
Co1 Au1 Co1 C1 35.223(7) 2_655 .
Au2 Au1 Co1 C1 -100.211(17) . .
Au2 Au1 Co1 C1 2.907(18) 3_665 .
Au2 Au1 Co1 C1 105.612(19) 2_655 .
P1 Au1 Co1 C4 80.9(2) . .
Co1 Au1 Co1 C4 -134.3(2) 3_665 .
Co1 Au1 Co1 C4 -63.9(2) 2_655 .
Au2 Au1 Co1 C4 160.7(2) . .
Au2 Au1 Co1 C4 -96.2(2) 3_665 .
Au2 Au1 Co1 C4 6.5(2) 2_655 .
P1 Au1 Co1 Co2 145.263(19) . 2_655
Co1 Au1 Co1 Co2 -69.96(2) 3_665 2_655
Co1 Au1 Co1 Co2 0.49(2) 2_655 2_655
Au2 Au1 Co1 Co2 -134.95(3) . 2_655
Au2 Au1 Co1 Co2 -31.83(3) 3_665 2_655
Au2 Au1 Co1 Co2 70.87(3) 2_655 2_655
P1 Au1 Co1 Au2 74.388(19) . 2_655
Co1 Au1 Co1 Au2 -140.835(18) 3_665 2_655
Co1 Au1 Co1 Au2 -70.39(2) 2_655 2_655
Au2 Au1 Co1 Au2 154.178(15) . 2_655
Au2 Au1 Co1 Au2 -102.705(8) 3_665 2_655
P1 Au1 Co1 Co2 -145.207(17) . .
Co1 Au1 Co1 Co2 -0.430(18) 3_665 .
Co1 Au1 Co1 Co2 70.016(18) 2_655 .
Au2 Au1 Co1 Co2 -65.42(2) . .
Au2 Au1 Co1 Co2 37.70(2) 3_665 .
Au2 Au1 Co1 Co2 140.40(3) 2_655 .
P1 Au1 Co1 Au2 -79.789(17) . .
Co1 Au1 Co1 Au2 64.99(2) 3_665 .
Co1 Au1 Co1 Au2 135.434(17) 2_655 .
Au2 Au1 Co1 Au2 103.117(7) 3_665 .
Au2 Au1 Co1 Au2 -154.178(15) 2_655 .
P1 Au1 Co1 Co1 144.777(7) . 2_655
Co1 Au1 Co1 Co1 -70.446(14) 3_665 2_655
Au2 Au1 Co1 Co1 -135.434(17) . 2_655
Au2 Au1 Co1 Co1 -32.316(19) 3_665 2_655
Au2 Au1 Co1 Co1 70.39(2) 2_655 2_655
P1 Au1 Co1 Co1 -144.777(7) . 3_665
Co1 Au1 Co1 Co1 70.446(14) 2_655 3_665
Au2 Au1 Co1 Co1 -64.99(2) . 3_665
Au2 Au1 Co1 Co1 38.129(19) 3_665 3_665
Au2 Au1 Co1 Co1 140.835(18) 2_655 3_665
C5 Co1 Co2 C2 140.7(9) . .
C1 Co1 Co2 C2 -51.7(9) . .
C4 Co1 Co2 C2 47.7(8) . .
Co2 Co1 Co2 C2 7.8(8) 2_655 .
Au2 Co1 Co2 C2 -25.5(8) 2_655 .
Au2 Co1 Co2 C2 -159.5(8) . .
Co1 Co1 Co2 C2 -50.3(8) 2_655 .
Co1 Co1 Co2 C2 -105.5(8) 3_665 .
Au1 Co1 Co2 C2 -105.0(8) . .
C5 Co1 Co2 C3 20.6(3) . .
C1 Co1 Co2 C3 -171.8(2) . .
C4 Co1 Co2 C3 -72.4(2) . .
Co2 Co1 Co2 C3 -112.36(18) 2_655 .
Au2 Co1 Co2 C3 -145.60(18) 2_655 .
Au2 Co1 Co2 C3 80.38(17) . .
Co1 Co1 Co2 C3 -170.47(17) 2_655 .
Co1 Co1 Co2 C3 134.37(17) 3_665 .
Au1 Co1 Co2 C3 134.83(17) . .
C5 Co1 Co2 C1 -167.6(3) . .
C4 Co1 Co2 C1 99.4(2) . .
Co2 Co1 Co2 C1 59.44(18) 2_655 .
Au2 Co1 Co2 C1 26.21(18) 2_655 .
Au2 Co1 Co2 C1 -107.82(18) . .
Co1 Co1 Co2 C1 1.34(17) 2_655 .
Co1 Co1 Co2 C1 -53.83(17) 3_665 .
Au1 Co1 Co2 C1 -53.37(18) . .
C5 Co1 Co2 C4 -79.8(2) . 3_665
C1 Co1 Co2 C4 87.8(2) . 3_665
C4 Co1 Co2 C4 -172.78(12) . 3_665
Co2 Co1 Co2 C4 147.26(15) 2_655 3_665
Au2 Co1 Co2 C4 114.02(15) 2_655 3_665
Au2 Co1 Co2 C4 -20.00(15) . 3_665
Co1 Co1 Co2 C4 89.15(15) 2_655 3_665
Co1 Co1 Co2 C4 33.99(15) 3_665 3_665
Au1 Co1 Co2 C4 34.45(15) . 3_665
C5 Co1 Co2 Co1 -113.8(2) . 3_665
C1 Co1 Co2 Co1 53.83(17) . 3_665
C4 Co1 Co2 Co1 153.23(15) . 3_665
Co2 Co1 Co2 Co1 113.27(3) 2_655 3_665
Au2 Co1 Co2 Co1 80.03(4) 2_655 3_665
Au2 Co1 Co2 Co1 -53.99(2) . 3_665
Co1 Co1 Co2 Co1 55.163(11) 2_655 3_665
Au1 Co1 Co2 Co1 0.457(19) . 3_665
C5 Co1 Co2 Co2 -173.65(19) . 3_665
C1 Co1 Co2 Co2 -6.03(17) . 3_665
C4 Co1 Co2 Co2 93.38(15) . 3_665
Co2 Co1 Co2 Co2 53.417(11) 2_655 3_665
Au2 Co1 Co2 Co2 20.18(5) 2_655 3_665
Au2 Co1 Co2 Co2 -113.85(2) . 3_665
Co1 Co1 Co2 Co2 -4.69(2) 2_655 3_665
Co1 Co1 Co2 Co2 -59.85(3) 3_665 3_665
Au1 Co1 Co2 Co2 -59.39(2) . 3_665
C5 Co1 Co2 Co2 132.9(2) . 2_655
C1 Co1 Co2 Co2 -59.44(18) . 2_655
C4 Co1 Co2 Co2 39.96(15) . 2_655
Au2 Co1 Co2 Co2 -33.24(4) 2_655 2_655
Au2 Co1 Co2 Co2 -167.26(2) . 2_655
Co1 Co1 Co2 Co2 -58.11(2) 2_655 2_655
Co1 Co1 Co2 Co2 -113.27(3) 3_665 2_655
Au1 Co1 Co2 Co2 -112.81(3) . 2_655
C5 Co1 C1 Co1 -27.9(12) . 3_665
C4 Co1 C1 Co1 -170.3(2) . 3_665
Co2 Co1 C1 Co1 -171.6(2) 2_655 3_665
Au2 Co1 C1 Co1 111.29(12) 2_655 3_665
Co2 Co1 C1 Co1 -83.96(4) . 3_665
Au2 Co1 C1 Co1 -12.34(16) . 3_665
Co1 Co1 C1 Co1 98.1(3) 2_655 3_665
Au1 Co1 C1 Co1 49.03(15) . 3_665
C5 Co1 C1 Co1 -126.0(10) . 2_655
C4 Co1 C1 Co1 91.6(2) . 2_655
Co2 Co1 C1 Co1 90.39(6) 2_655 2_655
Au2 Co1 C1 Co1 13.23(18) 2_655 2_655
Co2 Co1 C1 Co1 178.0(3) . 2_655
Au2 Co1 C1 Co1 -110.40(13) . 2_655
Co1 Co1 C1 Co1 -98.1(3) 3_665 2_655
Au1 Co1 C1 Co1 -49.03(15) . 2_655
C5 Co1 C1 Co2 56.0(12) . .
C4 Co1 C1 Co2 -86.37(19) . .
Co2 Co1 C1 Co2 -87.6(2) 2_655 .
Au2 Co1 C1 Co2 -164.75(9) 2_655 .
Au2 Co1 C1 Co2 71.62(14) . .
Co1 Co1 C1 Co2 -178.0(3) 2_655 .
Co1 Co1 C1 Co2 83.96(4) 3_665 .
Au1 Co1 C1 Co2 132.99(13) . .
C5 Co1 C1 Co2 138.2(10) . 3_665
C4 Co1 C1 Co2 -4.2(14) . 3_665
Co2 Co1 C1 Co2 -5.4(13) 2_655 3_665
Au2 Co1 C1 Co2 -82.6(14) 2_655 3_665
Co2 Co1 C1 Co2 82.2(15) . 3_665
Au2 Co1 C1 Co2 153.8(13) . 3_665
Co1 Co1 C1 Co2 -95.8(12) 2_655 3_665
Co1 Co1 C1 Co2 166.1(15) 3_665 3_665
Au1 Co1 C1 Co2 -144.8(14) . 3_665
C5 Co1 C1 Co2 143.6(10) . 2_655
C4 Co1 C1 Co2 1.22(19) . 2_655
Au2 Co1 C1 Co2 -77.16(13) 2_655 2_655
Co2 Co1 C1 Co2 87.6(2) . 2_655
Au2 Co1 C1 Co2 159.21(8) . 2_655
Co1 Co1 C1 Co2 -90.39(6) 2_655 2_655
Co1 Co1 C1 Co2 171.6(2) 3_665 2_655
Au1 Co1 C1 Co2 -139.42(10) . 2_655
C2 Co2 C1 Co1 -95.3(3) . 3_665
C3 Co2 C1 Co1 107.1(2) . 3_665
C4 Co2 C1 Co1 -1.16(18) 3_665 3_665
Co2 Co2 C1 Co1 -91.39(3) 3_665 3_665
Co2 Co2 C1 Co1 -179.2(2) 2_655 3_665
Co1 Co2 C1 Co1 97.0(2) . 3_665
C2 Co2 C1 Co1 167.8(2) . .
C3 Co2 C1 Co1 10.2(3) . .
C4 Co2 C1 Co1 -98.14(19) 3_665 .
Co1 Co2 C1 Co1 -97.0(2) 3_665 .
Co2 Co2 C1 Co1 171.6(2) 3_665 .
Co2 Co2 C1 Co1 83.81(4) 2_655 .
C2 Co2 C1 Co1 1.5(14) . 2_655
C3 Co2 C1 Co1 -156.1(13) . 2_655
C4 Co2 C1 Co1 95.6(14) 3_665 2_655
Co1 Co2 C1 Co1 96.8(13) 3_665 2_655
Co2 Co2 C1 Co1 5.4(13) 3_665 2_655
Co2 Co2 C1 Co1 -82.4(15) 2_655 2_655
Co1 Co2 C1 Co1 -166.3(15) . 2_655
C2 Co2 C1 Co2 -3.9(3) . 3_665
C3 Co2 C1 Co2 -161.5(2) . 3_665
C4 Co2 C1 Co2 90.24(19) 3_665 3_665
Co1 Co2 C1 Co2 91.39(3) 3_665 3_665
Co2 Co2 C1 Co2 -87.8(2) 2_655 3_665
Co1 Co2 C1 Co2 -171.6(2) . 3_665
C2 Co2 C1 Co2 84.0(2) . 2_655
C3 Co2 C1 Co2 -73.7(3) . 2_655
C4 Co2 C1 Co2 178.05(17) 3_665 2_655
Co1 Co2 C1 Co2 179.2(2) 3_665 2_655
Co2 Co2 C1 Co2 87.8(2) 3_665 2_655
Co1 Co2 C1 Co2 -83.81(4) . 2_655
C3 Co2 C2 O2 -70(4) . .
C1 Co2 C2 O2 128(4) . .
C4 Co2 C2 O2 31(4) 3_665 .
Co1 Co2 C2 O2 72(4) 3_665 .
Co2 Co2 C2 O2 125(4) 3_665 .
Co2 Co2 C2 O2 179(100) 2_655 .
Co1 Co2 C2 O2 172(4) . .
C2 Co2 C3 O3 -35(7) . .
C1 Co2 C3 O3 127(6) . .
C4 Co2 C3 O3 -127(7) 3_665 .
Co1 Co2 C3 O3 -173(6) 3_665 .
Co2 Co2 C3 O3 70(7) 3_665 .
Co2 Co2 C3 O3 82(7) 2_655 .
Co1 Co2 C3 O3 134(7) . .
C5 Co1 C4 O4 1.1(8) . .
C1 Co1 C4 O4 174.0(7) . .
Co2 Co1 C4 O4 175.2(8) 2_655 .
Au2 Co1 C4 O4 -86.2(7) 2_655 .
Co2 Co1 C4 O4 128.8(7) . .
Au2 Co1 C4 O4 48.2(9) . .
Co1 Co1 C4 O4 -144.0(7) 2_655 .
Co1 Co1 C4 O4 163.9(6) 3_665 .
Au1 Co1 C4 O4 -92.2(8) . .
C5 Co1 C4 Co2 -174.0(2) . 2_655
C1 Co1 C4 Co2 -1.18(18) . 2_655
Au2 Co1 C4 Co2 98.69(14) 2_655 2_655
Co2 Co1 C4 Co2 -46.32(13) . 2_655
Au2 Co1 C4 Co2 -127.0(2) . 2_655
Co1 Co1 C4 Co2 40.80(14) 2_655 2_655
Co1 Co1 C4 Co2 -11.2(3) 3_665 2_655
Au1 Co1 C4 Co2 92.7(2) . 2_655
C1 Co1 C5 O5 -139(4) . .
C4 Co1 C5 O5 4(5) . .
Co2 Co1 C5 O5 -4(5) 2_655 .
Au2 Co1 C5 O5 81(5) 2_655 .
Co2 Co1 C5 O5 -91(5) . .
Au2 Co1 C5 O5 -156(5) . .
Co1 Co1 C5 O5 108(5) 2_655 .
Co1 Co1 C5 O5 -162(5) 3_665 .
Au1 Co1 C5 O5 145(5) . .
Co1 Au1 P1 C11 -29.44(16) 3_665 .
Co1 Au1 P1 C11 90.56(16) . .
Co1 Au1 P1 C11 -149.44(16) 2_655 .
Au2 Au1 P1 C11 27.57(16) . .
Au2 Au1 P1 C11 -92.43(16) 3_665 .
Au2 Au1 P1 C11 147.57(16) 2_655 .
Co1 Au1 P1 C11 -149.44(16) 3_665 2_655
Co1 Au1 P1 C11 -29.44(16) . 2_655
Co1 Au1 P1 C11 90.56(16) 2_655 2_655
Au2 Au1 P1 C11 -92.43(16) . 2_655
Au2 Au1 P1 C11 147.57(16) 3_665 2_655
Au2 Au1 P1 C11 27.57(16) 2_655 2_655
Co1 Au1 P1 C11 90.56(16) 3_665 3_665
Co1 Au1 P1 C11 -149.44(16) . 3_665
Co1 Au1 P1 C11 -29.44(16) 2_655 3_665
Au2 Au1 P1 C11 147.57(16) . 3_665
Au2 Au1 P1 C11 27.57(16) 3_665 3_665
Au2 Au1 P1 C11 -92.43(16) 2_655 3_665
Co1 Au2 P2 C23 32.9(2) 3_665 .
Co1 Au2 P2 C23 166.94(18) . .
Au1 Au2 P2 C23 -87.85(19) . .
Co1 Au2 P2 C17 156.98(16) 3_665 .
Co1 Au2 P2 C17 -69.00(18) . .
Au1 Au2 P2 C17 36.21(18) . .
Co1 Au2 P2 C29 -87.21(18) 3_665 .
Co1 Au2 P2 C29 46.81(18) . .
Au1 Au2 P2 C29 152.03(17) . .
C11 P1 C11 C12 155.2(4) 2_655 .
C11 P1 C11 C12 -96.7(5) 3_665 .
Au1 P1 C11 C12 29.3(4) . .
C11 P1 C11 C16 -24.7(5) 2_655 .
C11 P1 C11 C16 83.4(4) 3_665 .
Au1 P1 C11 C16 -150.7(4) . .
C16 C11 C12 C13 -2.7(8) . .
P1 C11 C12 C13 177.4(4) . .
C11 C12 C13 C14 1.9(9) . .
C12 C13 C14 C15 0.2(11) . .
C13 C14 C15 C16 -1.5(11) . .
C14 C15 C16 C11 0.6(10) . .
C12 C11 C16 C15 1.4(8) . .
P1 C11 C16 C15 -178.6(5) . .
C23 P2 C17 C18 109.2(4) . .
C29 P2 C17 C18 -140.8(4) . .
Au2 P2 C17 C18 -19.1(5) . .
C23 P2 C17 C22 -74.7(5) . .
C29 P2 C17 C22 35.3(5) . .
Au2 P2 C17 C22 157.0(4) . .
C22 C17 C18 C19 0.8(8) . .
P2 C17 C18 C19 177.0(4) . .
C17 C18 C19 C20 -1.0(9) . .
C18 C19 C20 C21 1.4(10) . .
C19 C20 C21 C22 -1.6(10) . .
C20 C21 C22 C17 1.4(10) . .
C18 C17 C22 C21 -1.0(9) . .
P2 C17 C22 C21 -177.2(5) . .
C17 P2 C23 C24 6.6(5) . .
C29 P2 C23 C24 -101.7(5) . .
Au2 P2 C23 C24 134.1(4) . .
C17 P2 C23 C28 -174.1(4) . .
C29 P2 C23 C28 77.6(5) . .
Au2 P2 C23 C28 -46.6(5) . .
C28 C23 C24 C25 -0.3(9) . .
P2 C23 C24 C25 179.0(5) . .
C23 C24 C25 C26 -0.3(11) . .
C24 C25 C26 C27 0.3(12) . .
C25 C26 C27 C28 0.3(12) . .
C26 C27 C28 C23 -1.0(11) . .
C24 C23 C28 C27 1.0(9) . .
P2 C23 C28 C27 -178.4(5) . .
C23 P2 C29 C34 -173.1(4) . .
C17 P2 C29 C34 75.2(5) . .
Au2 P2 C29 C34 -47.2(5) . .
C23 P2 C29 C30 10.1(5) . .
C17 P2 C29 C30 -101.6(5) . .
Au2 P2 C29 C30 136.0(4) . .
C34 C29 C30 C31 -1.2(9) . .
P2 C29 C30 C31 175.5(5) . .
C29 C30 C31 C32 -0.2(11) . .
C30 C31 C32 C33 1.7(12) . .
C31 C32 C33 C34 -1.7(12) . .
C32 C33 C34 C29 0.2(11) . .
C30 C29 C34 C33 1.3(9) . .
P2 C29 C34 C33 -175.7(5) . .
